data_7039255
loop_
_publ_author_name
'Florindo, Pedro R.'
'Pereira, Diane M.'
'Borralho, Pedro M.'
'Costa, Paulo J.'
'Piedade, M. F. M.'
'Rodrigues, Cec\'ilia M P'
'Fernandes, Ana C.'

_publ_section_title
;
 New [(\h(5)-C5H5)Ru(N-N)(PPh3)][PF6] compounds: colon anticancer activity
 and GLUT-mediated cellular uptake of carbohydrate-appended complexes.
;
_journal_issue 30
_journal_name_full 'Dalton transactions (Cambridge, England : 2003)'
_journal_page_first 11926
_journal_page_last 11930
_journal_paper_doi 10.1039/c6dt01571a
_journal_volume 45
_journal_year 2016
_chemical_formula_sum 'C47 H36 F6 N2 P2 Ru'
_chemical_formula_weight 905.79
_chemical_name_systematic
;
 ?
;
_space_group_crystal_system monoclinic
_space_group_IT_number 14
_space_group_name_Hall '-P 2ybc'
_space_group_name_H-M_alt 'P 1 21/c 1'
_symmetry_space_group_name_Hall '-P 2ybc'
_symmetry_space_group_name_H-M 'P 1 21/c 1'
_atom_sites_solution_hydrogens geom
_audit_creation_method SHELXL-2013
_audit_update_record
;
2015-12-23 deposited with the CCDC.
2016-05-11 downloaded from the CCDC.
;
_cell_angle_alpha 90
_cell_angle_beta 93.309(3)
_cell_angle_gamma 90
_cell_formula_units_Z 4
_cell_length_a 12.5380(7)
_cell_length_b 14.8077(8)
_cell_length_c 20.7137(11)
_cell_measurement_reflns_used 6447
_cell_measurement_temperature 150(2)
_cell_measurement_theta_max 25.89
_cell_measurement_theta_min 2.39
_cell_volume 3839.3(4)
_computing_cell_refinement 'Bruker SAINT'
_computing_data_collection 'Bruker APEX2'
_computing_data_reduction 'Bruker SAINT'
_computing_structure_refinement 'SHELXL-2013 (Sheldrick, 2013)'
_computing_structure_solution 'SHELXS-97 (Sheldrick, 2008)'
_diffrn_ambient_temperature 150(2)
_diffrn_measured_fraction_theta_full 0.959
_diffrn_measured_fraction_theta_max 0.952
_diffrn_measurement_device_type 'Bruker APEX-II CCD'
_diffrn_measurement_method '\f and \w scans'
_diffrn_radiation_type MoK\a
_diffrn_radiation_wavelength 0.71073
_diffrn_reflns_av_R_equivalents 0.0547
_diffrn_reflns_av_unetI/netI 0.0660
_diffrn_reflns_Laue_measured_fraction_full 0.959
_diffrn_reflns_Laue_measured_fraction_max 0.952
_diffrn_reflns_limit_h_max 15
_diffrn_reflns_limit_h_min -15
_diffrn_reflns_limit_k_max 18
_diffrn_reflns_limit_k_min -18
_diffrn_reflns_limit_l_max 24
_diffrn_reflns_limit_l_min -24
_diffrn_reflns_number 25792
_diffrn_reflns_point_group_measured_fraction_full 0.959
_diffrn_reflns_point_group_measured_fraction_max 0.952
_diffrn_reflns_theta_full 25.242
_diffrn_reflns_theta_max 26.035
_diffrn_reflns_theta_min 1.691
_exptl_absorpt_coefficient_mu 0.560
_exptl_absorpt_correction_T_max 0.7453
_exptl_absorpt_correction_T_min 0.5812
_exptl_absorpt_correction_type psi-scans
_exptl_crystal_colour red
_exptl_crystal_density_diffrn 1.567
_exptl_crystal_description prism
_exptl_crystal_F_000 1840
_exptl_crystal_size_max 0.350
_exptl_crystal_size_mid 0.200
_exptl_crystal_size_min 0.150
_refine_diff_density_max 1.875
_refine_diff_density_min -0.977
_refine_diff_density_rms 0.136
_refine_ls_extinction_method none
_refine_ls_goodness_of_fit_ref 1.135
_refine_ls_hydrogen_treatment constr
_refine_ls_matrix_type full
_refine_ls_number_parameters 523
_refine_ls_number_reflns 7212
_refine_ls_number_restraints 0
_refine_ls_restrained_S_all 1.135
_refine_ls_R_factor_all 0.1160
_refine_ls_R_factor_gt 0.0684
_refine_ls_shift/su_max 0.000
_refine_ls_shift/su_mean 0.000
_refine_ls_structure_factor_coef Fsqd
_refine_ls_weighting_details 'w=1/[\s^2^(Fo^2^)+(0.0481P)^2^+29.6439P] where P=(Fo^2^+2Fc^2^)/3'
_refine_ls_weighting_scheme calc
_refine_ls_wR_factor_gt 0.1515
_refine_ls_wR_factor_ref 0.1795
_reflns_Friedel_coverage 0.000
_reflns_number_gt 4971
_reflns_number_total 7212
_reflns_threshold_expression 'I > 2\s(I)'
_cod_data_source_file c6dt01571a2.cif
_cod_data_source_block shelx
_cod_depositor_comments 'Adding full bibliography for 7039254--7039256.cif.'
_cod_database_code 7039255
_shelx_space_group_comment
;
The symmetry employed for this shelxl refinement is uniquely defined
by the following loop, which should always be used as a source of
symmetry information in preference to the above space-group names.
They are only intended as comments.
;
_shelx_estimated_absorpt_t_min 0.828
_shelx_estimated_absorpt_t_max 0.921
_shelxl_version_number 2013-4

loop_
_space_group_symop_operation_xyz
'x, y, z'
'-x, y+1/2, -z+1/2'
'-x, -y, -z'
'x, -y-1/2, z-1/2'

loop_
_atom_site_label
_atom_site_type_symbol
_atom_site_fract_x
_atom_site_fract_y
_atom_site_fract_z
_atom_site_U_iso_or_equiv
_atom_site_adp_type
_atom_site_occupancy
_atom_site_site_symmetry_order
_atom_site_calc_flag
_atom_site_refinement_flags_posn
_atom_site_refinement_flags_adp
Ru1 Ru 0.13577(4) 0.67258(3) 0.23398(3) 0.02390(17) Uani 1 1 d . .
P2 P 0.23209(13) 0.75653(11) 0.31156(9) 0.0208(4) Uani 1 1 d . .
N2 N 0.2781(4) 0.6519(3) 0.1878(3) 0.0218(12) Uani 1 1 d . .
N1 N 0.1378(4) 0.7804(3) 0.1696(3) 0.0223(12) Uani 1 1 d . .
C135 C 0.2657(6) 1.0149(4) 0.2447(4) 0.0279(16) Uani 1 1 d . .
H135 H 0.2258 1.0679 0.2437 0.033 Uiso 1 1 calc R U
C132 C 0.3858(5) 0.8580(4) 0.2493(3) 0.0235(15) Uani 1 1 d . .
H132 H 0.4268 0.8056 0.2504 0.028 Uiso 1 1 calc R U
C111 C 0.3463(5) 0.6987(4) 0.3525(3) 0.0212(14) Uani 1 1 d . .
C121 C 0.1567(5) 0.7984(4) 0.3794(4) 0.0249(16) Uani 1 1 d . .
C134 C 0.3609(5) 1.0119(4) 0.2152(4) 0.0285(16) Uani 1 1 d . .
H134 H 0.3849 1.0624 0.1936 0.034 Uiso 1 1 calc R U
C131 C 0.2883(5) 0.8599(4) 0.2796(3) 0.0215(14) Uani 1 1 d . .
C12 C 0.2255(5) 0.7865(4) 0.1338(3) 0.0229(15) Uani 1 1 d . .
C25 C -0.0249(5) 0.6565(5) 0.2676(4) 0.0305(17) Uani 1 1 d . .
H25 H -0.0649 0.7046 0.2820 0.037 Uiso 1 1 calc R U
C1 C 0.0635(5) 0.8448(4) 0.1604(3) 0.0252(15) Uani 1 1 d . .
H1 H 0.0014 0.8403 0.1827 0.030 Uiso 1 1 calc R U
C7 C 0.3916(5) 0.7115(4) 0.1063(3) 0.0224(14) Uani 1 1 d . .
C4 C 0.2433(5) 0.8574(4) 0.0906(3) 0.0226(15) Uani 1 1 d . .
C24 C 0.0484(6) 0.6023(5) 0.3055(4) 0.0302(17) Uani 1 1 d . .
H24 H 0.0645 0.6090 0.3496 0.036 Uiso 1 1 calc R U
C5 C 0.3409(5) 0.8561(4) 0.0577(3) 0.0240(15) Uani 1 1 d . .
H5 H 0.3568 0.9041 0.0310 0.029 Uiso 1 1 calc R U
C11 C 0.3010(5) 0.7156(4) 0.1428(3) 0.0223(14) Uani 1 1 d . .
C112 C 0.3391(6) 0.6055(4) 0.3613(3) 0.0267(16) Uani 1 1 d . .
H112 H 0.2788 0.5744 0.3452 0.032 Uiso 1 1 calc R U
C3 C 0.1644(5) 0.9270(4) 0.0835(3) 0.0239(15) Uani 1 1 d . .
C126 C 0.0517(5) 0.8280(5) 0.3662(4) 0.0309(16) Uani 1 1 d . .
H126 H 0.0214 0.8258 0.3242 0.037 Uiso 1 1 calc R U
C122 C 0.2012(6) 0.8042(5) 0.4415(4) 0.0343(18) Uani 1 1 d . .
H122 H 0.2712 0.7854 0.4507 0.041 Uiso 1 1 calc R U
C116 C 0.4390(5) 0.7433(4) 0.3760(3) 0.0263(16) Uani 1 1 d . .
H116 H 0.4447 0.8055 0.3712 0.032 Uiso 1 1 calc R U
C35 C 0.1890(6) 1.1711(5) 0.0363(4) 0.041(2) Uani 1 1 d . .
H35 H 0.1871 1.2274 0.0561 0.049 Uiso 1 1 calc R U
C10 C 0.3448(5) 0.5830(4) 0.1964(3) 0.0255(16) Uani 1 1 d . .
H10 H 0.3314 0.5400 0.2276 0.031 Uiso 1 1 calc R U
C125 C -0.0076(6) 0.8606(5) 0.4162(4) 0.0371(19) Uani 1 1 d . .
H125 H -0.0782 0.8783 0.4078 0.044 Uiso 1 1 calc R U
C9 C 0.4346(5) 0.5724(4) 0.1602(4) 0.0262(16) Uani 1 1 d . .
H9 H 0.4785 0.5224 0.1676 0.031 Uiso 1 1 calc R U
C21 C -0.0249(6) 0.6229(5) 0.2037(4) 0.0374(19) Uani 1 1 d . .
H21 H -0.0657 0.6451 0.1683 0.045 Uiso 1 1 calc R U
C32 C 0.1921(6) 1.0034(5) -0.0223(4) 0.0344(18) Uani 1 1 d . .
H32 H 0.1935 0.9473 -0.0425 0.041 Uiso 1 1 calc R U
C6 C 0.4099(5) 0.7865(4) 0.0648(3) 0.0255(15) Uani 1 1 d . .
H6 H 0.4716 0.7874 0.0419 0.031 Uiso 1 1 calc R U
C114 C 0.5130(6) 0.6038(5) 0.4168(4) 0.0311(17) Uani 1 1 d . .
H114 H 0.5680 0.5726 0.4390 0.037 Uiso 1 1 calc R U
C133 C 0.4207(5) 0.9336(4) 0.2178(3) 0.0270(16) Uani 1 1 d . .
H133 H 0.4854 0.9318 0.1980 0.032 Uiso 1 1 calc R U
C81 C 0.5513(5) 0.6169(4) 0.0736(4) 0.0251(16) Uani 1 1 d . .
C23 C 0.0921(6) 0.5378(4) 0.2661(4) 0.036(2) Uani 1 1 d . .
H23 H 0.1422 0.4942 0.2792 0.043 Uiso 1 1 calc R U
C124 C 0.0386(7) 0.8665(5) 0.4777(4) 0.041(2) Uani 1 1 d . .
H124 H -0.0002 0.8899 0.5107 0.050 Uiso 1 1 calc R U
C136 C 0.2289(6) 0.9394(4) 0.2760(4) 0.0276(16) Uani 1 1 d . .
H136 H 0.1635 0.9418 0.2949 0.033 Uiso 1 1 calc R U
C34 C 0.2049(6) 1.1650(5) -0.0292(4) 0.042(2) Uani 1 1 d . .
H34 H 0.2157 1.2169 -0.0533 0.051 Uiso 1 1 calc R U
C115 C 0.5221(6) 0.6954(5) 0.4063(4) 0.0305(17) Uani 1 1 d . .
H115 H 0.5848 0.7252 0.4197 0.037 Uiso 1 1 calc R U
C36 C 0.1759(6) 1.0933(5) 0.0725(4) 0.0329(17) Uani 1 1 d . .
H36 H 0.1659 1.0980 0.1165 0.039 Uiso 1 1 calc R U
C31 C 0.1775(5) 1.0081(4) 0.0434(4) 0.0262(15) Uani 1 1 d . .
C84 C 0.7173(7) 0.5669(5) -0.0023(5) 0.045(2) Uani 1 1 d . .
H84 H 0.7725 0.5489 -0.0275 0.054 Uiso 1 1 calc R U
C113 C 0.4224(6) 0.5588(5) 0.3944(4) 0.0303(17) Uani 1 1 d . .
H113 H 0.4164 0.4970 0.4013 0.036 Uiso 1 1 calc R U
C2 C 0.0744(5) 0.9174(4) 0.1196(4) 0.0267(16) Uani 1 1 d . .
H2 H 0.0207 0.9608 0.1161 0.032 Uiso 1 1 calc R U
C8 C 0.4592(5) 0.6341(4) 0.1141(4) 0.0256(15) Uani 1 1 d . .
C33 C 0.2046(7) 1.0809(5) -0.0584(4) 0.041(2) Uani 1 1 d . .
H33 H 0.2128 1.0764 -0.1026 0.050 Uiso 1 1 calc R U
C86 C 0.6487(6) 0.5924(6) 0.1014(4) 0.043(2) Uani 1 1 d . .
H86 H 0.6590 0.5923 0.1462 0.051 Uiso 1 1 calc R U
C82 C 0.5372(6) 0.6166(5) 0.0066(4) 0.0324(18) Uani 1 1 d . .
H82 H 0.4714 0.6325 -0.0132 0.039 Uiso 1 1 calc R U
C123 C 0.1415(7) 0.8381(6) 0.4907(4) 0.045(2) Uani 1 1 d . .
H123 H 0.1717 0.8416 0.5327 0.054 Uiso 1 1 calc R U
C83 C 0.6214(7) 0.5924(5) -0.0314(4) 0.042(2) Uani 1 1 d . .
H83 H 0.6121 0.5936 -0.0763 0.050 Uiso 1 1 calc R U
C22 C 0.0470(6) 0.5501(5) 0.2028(4) 0.039(2) Uani 1 1 d . .
H22 H 0.0621 0.5161 0.1667 0.047 Uiso 1 1 calc R U
C85 C 0.7327(7) 0.5677(6) 0.0637(5) 0.053(2) Uani 1 1 d . .
H85 H 0.7987 0.5518 0.0833 0.063 Uiso 1 1 calc R U
P3 P 0.28847(15) 0.31136(12) 0.24570(10) 0.0306(5) Uani 1 1 d . .
F2 F 0.3635(4) 0.3550(3) 0.1950(2) 0.0460(12) Uani 1 1 d . .
F1 F 0.3076(3) 0.3990(3) 0.2911(2) 0.0390(11) Uani 1 1 d . .
F6 F 0.1871(4) 0.3586(3) 0.2115(3) 0.0611(15) Uani 1 1 d . .
F5 F 0.3883(4) 0.2638(3) 0.2808(3) 0.0612(15) Uani 1 1 d . .
F4 F 0.2679(4) 0.2266(3) 0.1994(3) 0.0570(15) Uani 1 1 d . .
F3 F 0.2144(4) 0.2685(4) 0.2981(3) 0.0599(15) Uani 1 1 d . .

loop_
_atom_site_aniso_label
_atom_site_aniso_U_11
_atom_site_aniso_U_22
_atom_site_aniso_U_33
_atom_site_aniso_U_23
_atom_site_aniso_U_13
_atom_site_aniso_U_12
Ru1 0.0247(3) 0.0167(3) 0.0312(4) 0.0006(2) 0.0090(2) -0.0011(2)
P2 0.0223(8) 0.0154(8) 0.0253(11) 0.0014(7) 0.0071(7) 0.0006(6)
N2 0.029(3) 0.018(3) 0.019(3) 0.003(2) 0.007(2) -0.001(2)
N1 0.017(3) 0.022(3) 0.028(4) -0.004(2) 0.002(2) -0.001(2)
C135 0.036(4) 0.019(3) 0.029(5) -0.001(3) -0.001(3) 0.005(3)
C132 0.025(3) 0.026(3) 0.020(4) -0.002(3) 0.000(3) 0.001(3)
C111 0.024(3) 0.025(3) 0.015(4) 0.002(3) 0.006(3) 0.006(3)
C121 0.030(4) 0.018(3) 0.028(4) -0.001(3) 0.010(3) -0.003(3)
C134 0.030(4) 0.022(3) 0.034(5) 0.012(3) 0.006(3) -0.003(3)
C131 0.022(3) 0.024(3) 0.019(4) -0.005(3) 0.002(3) -0.003(3)
C12 0.033(4) 0.017(3) 0.018(4) -0.002(3) 0.004(3) -0.001(3)
C25 0.017(3) 0.030(4) 0.046(5) 0.003(3) 0.009(3) -0.006(3)
C1 0.025(3) 0.021(3) 0.030(4) -0.003(3) 0.010(3) 0.004(3)
C7 0.024(3) 0.019(3) 0.024(4) -0.002(3) 0.002(3) 0.000(3)
C4 0.021(3) 0.024(3) 0.023(4) -0.007(3) 0.000(3) 0.002(3)
C24 0.034(4) 0.030(4) 0.029(5) 0.007(3) 0.012(3) -0.003(3)
C5 0.032(4) 0.020(3) 0.020(4) 0.002(3) 0.004(3) -0.003(3)
C11 0.033(4) 0.015(3) 0.019(4) -0.003(3) 0.004(3) -0.001(3)
C112 0.033(4) 0.024(3) 0.024(4) -0.004(3) 0.006(3) 0.003(3)
C3 0.027(4) 0.020(3) 0.025(4) -0.004(3) 0.004(3) 0.001(3)
C126 0.030(4) 0.034(4) 0.030(5) 0.003(3) 0.008(3) -0.001(3)
C122 0.033(4) 0.037(4) 0.033(5) 0.001(3) 0.003(3) 0.010(3)
C116 0.027(4) 0.022(3) 0.031(5) 0.000(3) 0.005(3) 0.004(3)
C35 0.048(5) 0.023(4) 0.052(6) 0.000(4) 0.012(4) 0.007(3)
C10 0.035(4) 0.015(3) 0.027(4) 0.005(3) 0.008(3) 0.005(3)
C125 0.035(4) 0.038(4) 0.040(6) 0.000(4) 0.017(4) 0.007(3)
C9 0.029(4) 0.021(3) 0.030(5) 0.004(3) 0.007(3) 0.006(3)
C21 0.036(4) 0.030(4) 0.046(6) 0.004(4) -0.002(4) -0.009(3)
C32 0.045(5) 0.027(4) 0.031(5) 0.002(3) 0.005(3) 0.010(3)
C6 0.029(4) 0.025(3) 0.023(4) 0.000(3) 0.011(3) -0.001(3)
C114 0.029(4) 0.040(4) 0.025(5) 0.001(3) 0.002(3) 0.014(3)
C133 0.026(4) 0.027(4) 0.028(5) 0.002(3) 0.007(3) -0.006(3)
C81 0.026(4) 0.019(3) 0.032(5) 0.002(3) 0.008(3) 0.004(3)
C23 0.038(4) 0.016(3) 0.056(6) 0.007(3) 0.015(4) -0.008(3)
C124 0.053(5) 0.042(5) 0.031(6) -0.002(4) 0.017(4) 0.011(4)
C136 0.033(4) 0.014(3) 0.036(5) -0.002(3) 0.010(3) -0.005(3)
C34 0.051(5) 0.028(4) 0.048(6) 0.015(4) 0.010(4) 0.009(4)
C115 0.028(4) 0.036(4) 0.028(5) 0.001(3) 0.001(3) 0.001(3)
C36 0.044(4) 0.027(4) 0.028(5) -0.001(3) 0.010(3) 0.007(3)
C31 0.026(4) 0.025(3) 0.028(4) 0.003(3) 0.006(3) 0.009(3)
C84 0.047(5) 0.038(4) 0.053(7) 0.002(4) 0.032(4) 0.007(4)
C113 0.032(4) 0.022(3) 0.038(5) 0.001(3) 0.007(3) 0.008(3)
C2 0.019(3) 0.027(3) 0.035(5) 0.000(3) 0.006(3) 0.005(3)
C8 0.027(4) 0.023(3) 0.027(4) 0.003(3) 0.004(3) 0.004(3)
C33 0.052(5) 0.044(5) 0.029(5) 0.013(4) 0.009(4) 0.013(4)
C86 0.041(5) 0.054(5) 0.034(5) 0.000(4) 0.011(4) 0.012(4)
C82 0.034(4) 0.028(4) 0.037(5) 0.003(3) 0.014(3) 0.007(3)
C123 0.057(5) 0.056(5) 0.022(5) 0.001(4) 0.005(4) 0.019(4)
C83 0.067(6) 0.030(4) 0.031(5) 0.000(3) 0.023(4) 0.008(4)
C22 0.033(4) 0.023(4) 0.063(7) -0.018(4) 0.016(4) -0.017(3)
C85 0.030(4) 0.072(6) 0.057(7) 0.001(5) 0.012(4) 0.016(4)
P3 0.0300(10) 0.0205(9) 0.0422(13) -0.0031(8) 0.0103(8) -0.0025(7)
F2 0.056(3) 0.039(3) 0.045(3) 0.000(2) 0.020(2) -0.014(2)
F1 0.043(3) 0.032(2) 0.043(3) -0.010(2) 0.006(2) -0.0082(19)
F6 0.056(3) 0.053(3) 0.072(4) -0.018(3) -0.023(3) 0.013(2)
F5 0.050(3) 0.046(3) 0.088(5) 0.026(3) 0.005(3) 0.012(2)
F4 0.062(3) 0.034(3) 0.078(4) -0.020(3) 0.033(3) -0.015(2)
F3 0.054(3) 0.063(3) 0.065(4) -0.003(3) 0.022(3) -0.027(3)

loop_
_atom_type_symbol
_atom_type_description
_atom_type_scat_dispersion_real
_atom_type_scat_dispersion_imag
_atom_type_scat_source
C C 0.0033 0.0016 'International Tables Vol C Tables 4.2.6.8 and 6.1.1.4'
H H 0.0000 0.0000 'International Tables Vol C Tables 4.2.6.8 and 6.1.1.4'
N N 0.0061 0.0033 'International Tables Vol C Tables 4.2.6.8 and 6.1.1.4'
F F 0.0171 0.0103 'International Tables Vol C Tables 4.2.6.8 and 6.1.1.4'
P P 0.1023 0.0942 'International Tables Vol C Tables 4.2.6.8 and 6.1.1.4'
Ru Ru -1.2594 0.8363 'International Tables Vol C Tables 4.2.6.8 and 6.1.1.4'

loop_
_geom_angle_atom_site_label_1
_geom_angle_atom_site_label_2
_geom_angle_atom_site_label_3
_geom_angle
N1 Ru1 N2 77.1(2)
N1 Ru1 C24 146.6(2)
N2 Ru1 C24 136.2(2)
N1 Ru1 C25 109.5(2)
N2 Ru1 C25 162.9(2)
C24 Ru1 C25 38.2(3)
N1 Ru1 C23 155.4(3)
N2 Ru1 C23 103.9(2)
C24 Ru1 C23 37.3(3)
C25 Ru1 C23 63.3(3)
N1 Ru1 C21 96.8(3)
N2 Ru1 C21 127.6(3)
C24 Ru1 C21 62.8(3)
C25 Ru1 C21 37.6(3)
C23 Ru1 C21 62.6(3)
N1 Ru1 C22 117.9(3)
N2 Ru1 C22 100.1(2)
C24 Ru1 C22 62.4(3)
C25 Ru1 C22 62.9(3)
C23 Ru1 C22 37.5(3)
C21 Ru1 C22 37.2(3)
N1 Ru1 P2 90.44(16)
N2 Ru1 P2 88.36(16)
C24 Ru1 P2 92.7(2)
C25 Ru1 P2 106.9(2)
C23 Ru1 P2 114.1(2)
C21 Ru1 P2 144.0(2)
C22 Ru1 P2 151.5(3)
C131 P2 C111 104.6(3)
C131 P2 C121 102.7(3)
C111 P2 C121 103.1(3)
C131 P2 Ru1 113.3(2)
C111 P2 Ru1 115.6(2)
C121 P2 Ru1 116.1(2)
C10 N2 C11 117.8(5)
C10 N2 Ru1 126.8(4)
C11 N2 Ru1 115.3(4)
C1 N1 C12 116.8(6)
C1 N1 Ru1 127.1(4)
C12 N1 Ru1 116.1(4)
C134 C135 C136 120.3(6)
C134 C135 H135 119.9
C136 C135 H135 119.9
C133 C132 C131 120.1(6)
C133 C132 H132 119.9
C131 C132 H132 119.9
C112 C111 C116 118.7(6)
C112 C111 P2 117.8(5)
C116 C111 P2 123.5(5)
C122 C121 C126 119.3(6)
C122 C121 P2 122.3(5)
C126 C121 P2 118.3(6)
C135 C134 C133 119.6(6)
C135 C134 H134 120.2
C133 C134 H134 120.2
C136 C131 C132 118.0(6)
C136 C131 P2 120.8(5)
C132 C131 P2 120.6(5)
N1 C12 C4 123.9(6)
N1 C12 C11 115.6(6)
C4 C12 C11 120.5(6)
C21 C25 C24 106.5(6)
C21 C25 Ru1 72.0(4)
C24 C25 Ru1 70.1(4)
C21 C25 H25 126.8
C24 C25 H25 126.8
Ru1 C25 H25 122.9
N1 C1 C2 123.3(6)
N1 C1 H1 118.3
C2 C1 H1 118.3
C11 C7 C8 117.9(6)
C11 C7 C6 116.9(6)
C8 C7 C6 125.2(6)
C12 C4 C3 118.0(6)
C12 C4 C5 117.6(6)
C3 C4 C5 124.4(6)
C23 C24 C25 109.1(7)
C23 C24 Ru1 72.3(4)
C25 C24 Ru1 71.7(4)
C23 C24 H24 125.4
C25 C24 H24 125.4
Ru1 C24 H24 122.2
C6 C5 C4 121.3(6)
C6 C5 H5 119.4
C4 C5 H5 119.4
N2 C11 C7 123.0(6)
N2 C11 C12 115.8(6)
C7 C11 C12 121.1(6)
C111 C112 C113 120.0(7)
C111 C112 H112 120.0
C113 C112 H112 120.0
C2 C3 C4 116.6(6)
C2 C3 C31 120.3(6)
C4 C3 C31 123.0(6)
C125 C126 C121 120.0(7)
C125 C126 H126 120.0
C121 C126 H126 120.0
C121 C122 C123 120.0(7)
C121 C122 H122 120.0
C123 C122 H122 120.0
C115 C116 C111 120.3(6)
C115 C116 H116 119.8
C111 C116 H116 119.8
C34 C35 C36 120.2(7)
C34 C35 H35 119.9
C36 C35 H35 119.9
N2 C10 C9 122.5(6)
N2 C10 H10 118.8
C9 C10 H10 118.8
C124 C125 C126 119.7(7)
C124 C125 H125 120.1
C126 C125 H125 120.1
C8 C9 C10 121.3(6)
C8 C9 H9 119.3
C10 C9 H9 119.3
C22 C21 C25 108.5(7)
C22 C21 Ru1 71.5(4)
C25 C21 Ru1 70.4(4)
C22 C21 H21 125.8
C25 C21 H21 125.8
Ru1 C21 H21 123.9
C33 C32 C31 121.0(7)
C33 C32 H32 119.5
C31 C32 H32 119.5
C5 C6 C7 122.3(6)
C5 C6 H6 118.9
C7 C6 H6 118.9
C113 C114 C115 119.9(7)
C113 C114 H114 120.1
C115 C114 H114 120.1
C134 C133 C132 120.9(6)
C134 C133 H133 119.5
C132 C133 H133 119.5
C86 C81 C82 118.6(6)
C86 C81 C8 120.7(7)
C82 C81 C8 120.4(6)
C24 C23 C22 107.9(7)
C24 C23 Ru1 70.4(4)
C22 C23 Ru1 72.1(4)
C24 C23 H23 126.1
C22 C23 H23 126.1
Ru1 C23 H23 123.1
C123 C124 C125 120.5(7)
C123 C124 H124 119.8
C125 C124 H124 119.8
C135 C136 C131 121.1(6)
C135 C136 H136 119.5
C131 C136 H136 119.5
C33 C34 C35 119.2(7)
C33 C34 H34 120.4
C35 C34 H34 120.4
C114 C115 C116 120.7(7)
C114 C115 H115 119.7
C116 C115 H115 119.7
C35 C36 C31 120.6(7)
C35 C36 H36 119.7
C31 C36 H36 119.7
C32 C31 C36 118.4(6)
C32 C31 C3 122.5(6)
C36 C31 C3 119.1(6)
C83 C84 C85 120.5(7)
C83 C84 H84 119.7
C85 C84 H84 119.7
C114 C113 C112 120.3(7)
C114 C113 H113 119.8
C112 C113 H113 119.8
C1 C2 C3 121.3(6)
C1 C2 H2 119.4
C3 C2 H2 119.4
C9 C8 C7 117.3(6)
C9 C8 C81 119.5(6)
C7 C8 C81 123.2(6)
C32 C33 C34 120.6(8)
C32 C33 H33 119.7
C34 C33 H33 119.7
C81 C86 C85 121.2(8)
C81 C86 H86 119.4
C85 C86 H86 119.4
C81 C82 C83 120.4(7)
C81 C82 H82 119.8
C83 C82 H82 119.8
C124 C123 C122 120.5(8)
C124 C123 H123 119.8
C122 C123 H123 119.8
C84 C83 C82 119.7(8)
C84 C83 H83 120.1
C82 C83 H83 120.1
C21 C22 C23 108.0(7)
C21 C22 Ru1 71.3(4)
C23 C22 Ru1 70.4(4)
C21 C22 H22 126.0
C23 C22 H22 126.0
Ru1 C22 H22 123.9
C84 C85 C86 119.5(8)
C84 C85 H85 120.3
C86 C85 H85 120.3
F5 P3 F6 179.0(3)
F5 P3 F2 90.1(3)
F6 P3 F2 90.9(3)
F5 P3 F4 91.3(3)
F6 P3 F4 88.9(3)
F2 P3 F4 90.2(3)
F5 P3 F3 89.2(3)
F6 P3 F3 89.8(3)
F2 P3 F3 178.7(3)
F4 P3 F3 90.9(3)
F5 P3 F1 90.2(3)
F6 P3 F1 89.7(3)
F2 P3 F1 89.1(2)
F4 P3 F1 178.3(3)
F3 P3 F1 89.8(3)

loop_
_geom_bond_atom_site_label_1
_geom_bond_atom_site_label_2
_geom_bond_distance
Ru1 N1 2.081(6)
Ru1 N2 2.096(5)
Ru1 C24 2.160(6)
Ru1 C25 2.182(6)
Ru1 C23 2.184(6)
Ru1 C21 2.202(8)
Ru1 C22 2.205(7)
Ru1 P2 2.3156(19)
P2 C131 1.826(7)
P2 C111 1.834(7)
P2 C121 1.845(7)
N2 C10 1.325(8)
N2 C11 1.369(8)
N1 C1 1.339(8)
N1 C12 1.365(8)
C135 C134 1.373(9)
C135 C136 1.384(9)
C135 H135 0.9300
C132 C133 1.380(9)
C132 C131 1.406(9)
C132 H132 0.9300
C111 C112 1.396(9)
C111 C116 1.399(9)
C121 C122 1.376(11)
C121 C126 1.399(10)
C134 C133 1.380(9)
C134 H134 0.9300
C131 C136 1.393(9)
C12 C4 1.405(9)
C12 C11 1.418(9)
C25 C21 1.414(11)
C25 C24 1.421(10)
C25 H25 0.9300
C1 C2 1.378(9)
C1 H1 0.9300
C7 C11 1.403(9)
C7 C8 1.429(9)
C7 C6 1.431(9)
C4 C3 1.430(9)
C4 C5 1.435(9)
C24 C23 1.389(10)
C24 H24 0.9300
C5 C6 1.348(9)
C5 H5 0.9300
C112 C113 1.398(10)
C112 H112 0.9300
C3 C2 1.396(9)
C3 C31 1.477(9)
C126 C125 1.395(10)
C126 H126 0.9300
C122 C123 1.392(10)
C122 H122 0.9300
C116 C115 1.381(10)
C116 H116 0.9300
C35 C34 1.386(11)
C35 C36 1.389(10)
C35 H35 0.9300
C10 C9 1.396(9)
C10 H10 0.9300
C125 C124 1.371(12)
C125 H125 0.9300
C9 C8 1.370(9)
C9 H9 0.9300
C21 C22 1.405(11)
C21 H21 0.9300
C32 C33 1.383(10)
C32 C31 1.385(10)
C32 H32 0.9300
C6 H6 0.9300
C114 C113 1.374(10)
C114 C115 1.379(10)
C114 H114 0.9300
C133 H133 0.9300
C81 C86 1.368(11)
C81 C82 1.390(11)
C81 C8 1.488(9)
C23 C22 1.410(12)
C23 H23 0.9300
C124 C123 1.368(11)
C124 H124 0.9300
C136 H136 0.9300
C34 C33 1.385(11)
C34 H34 0.9300
C115 H115 0.9300
C36 C31 1.399(10)
C36 H36 0.9300
C84 C83 1.367(12)
C84 C85 1.370(13)
C84 H84 0.9300
C113 H113 0.9300
C2 H2 0.9300
C33 H33 0.9300
C86 C85 1.396(10)
C86 H86 0.9300
C82 C83 1.399(10)
C82 H82 0.9300
C123 H123 0.9300
C83 H83 0.9300
C22 H22 0.9300
C85 H85 0.9300
P3 F5 1.576(5)
P3 F6 1.582(5)
P3 F2 1.587(4)
P3 F4 1.591(5)
P3 F3 1.601(5)
P3 F1 1.613(4)

loop_
_geom_hbond_atom_site_label_D
_geom_hbond_atom_site_label_H
_geom_hbond_atom_site_label_A
_geom_hbond_distance_DH
_geom_hbond_distance_HA
_geom_hbond_distance_DA
_geom_hbond_angle_DHA
_geom_hbond_site_symmetry_A
C132 H132 F5 0.93 2.52 3.250(8) 135.6 2_655
C10 H10 F1 0.93 2.49 3.404(8) 166.2 .

loop_
_geom_torsion_atom_site_label_1
_geom_torsion_atom_site_label_2
_geom_torsion_atom_site_label_3
_geom_torsion_atom_site_label_4
_geom_torsion
C131 P2 C111 C112 -157.2(5)
C121 P2 C111 C112 95.8(5)
Ru1 P2 C111 C112 -31.9(6)
C131 P2 C111 C116 23.9(6)
C121 P2 C111 C116 -83.2(6)
Ru1 P2 C111 C116 149.2(5)
C131 P2 C121 C122 -91.8(6)
C111 P2 C121 C122 16.7(6)
Ru1 P2 C121 C122 144.1(5)
C131 P2 C121 C126 86.1(6)
C111 P2 C121 C126 -165.4(5)
Ru1 P2 C121 C126 -38.0(6)
C136 C135 C134 C133 -1.1(12)
C133 C132 C131 C136 0.7(11)
C133 C132 C131 P2 171.5(5)
C111 P2 C131 C136 -146.3(6)
C121 P2 C131 C136 -38.9(7)
Ru1 P2 C131 C136 87.0(6)
C111 P2 C131 C132 43.2(7)
C121 P2 C131 C132 150.6(6)
Ru1 P2 C131 C132 -83.5(6)
C1 N1 C12 C4 2.7(10)
Ru1 N1 C12 C4 -176.3(5)
C1 N1 C12 C11 -177.8(6)
Ru1 N1 C12 C11 3.2(8)
C12 N1 C1 C2 -3.2(10)
Ru1 N1 C1 C2 175.6(5)
N1 C12 C4 C3 -0.5(10)
C11 C12 C4 C3 -180.0(6)
N1 C12 C4 C5 178.1(6)
C11 C12 C4 C5 -1.3(10)
C21 C25 C24 C23 0.2(7)
Ru1 C25 C24 C23 -63.0(5)
C21 C25 C24 Ru1 63.2(5)
C12 C4 C5 C6 4.0(10)
C3 C4 C5 C6 -177.4(7)
C10 N2 C11 C7 -0.7(10)
Ru1 N2 C11 C7 -178.6(5)
C10 N2 C11 C12 177.9(6)
Ru1 N2 C11 C12 0.0(8)
C8 C7 C11 N2 3.8(10)
C6 C7 C11 N2 -175.1(6)
C8 C7 C11 C12 -174.7(6)
C6 C7 C11 C12 6.4(10)
N1 C12 C11 N2 -2.1(9)
C4 C12 C11 N2 177.4(6)
N1 C12 C11 C7 176.5(6)
C4 C12 C11 C7 -4.0(10)
C116 C111 C112 C113 1.4(10)
P2 C111 C112 C113 -177.6(5)
C12 C4 C3 C2 -1.2(10)
C5 C4 C3 C2 -179.7(7)
C12 C4 C3 C31 175.5(7)
C5 C4 C3 C31 -3.0(11)
C122 C121 C126 C125 -1.7(10)
P2 C121 C126 C125 -179.6(5)
C126 C121 C122 C123 0.8(11)
P2 C121 C122 C123 178.6(6)
C112 C111 C116 C115 1.1(10)
P2 C111 C116 C115 -179.9(5)
C11 N2 C10 C9 -1.8(10)
Ru1 N2 C10 C9 175.9(5)
C121 C126 C125 C124 2.2(11)
N2 C10 C9 C8 0.9(12)
C24 C25 C21 C22 -0.2(8)
Ru1 C25 C21 C22 61.7(5)
C24 C25 C21 Ru1 -61.9(4)
C4 C5 C6 C7 -1.4(11)
C11 C7 C6 C5 -3.8(11)
C8 C7 C6 C5 177.5(7)
C135 C134 C133 C132 0.5(11)
C131 C132 C133 C134 -0.3(11)
C25 C24 C23 C22 -0.1(8)
Ru1 C24 C23 C22 -62.8(5)
C25 C24 C23 Ru1 62.6(5)
C126 C125 C124 C123 -1.9(12)
C134 C135 C136 C131 1.5(12)
C132 C131 C136 C135 -1.3(11)
P2 C131 C136 C135 -172.1(6)
C36 C35 C34 C33 1.8(12)
C113 C114 C115 C116 3.0(11)
C111 C116 C115 C114 -3.4(11)
C34 C35 C36 C31 -0.6(12)
C33 C32 C31 C36 -0.1(11)
C33 C32 C31 C3 -179.7(7)
C35 C36 C31 C32 -0.3(11)
C35 C36 C31 C3 179.4(7)
C2 C3 C31 C32 -123.9(8)
C4 C3 C31 C32 59.5(10)
C2 C3 C31 C36 56.5(10)
C4 C3 C31 C36 -120.1(8)
C115 C114 C113 C112 -0.4(11)
C111 C112 C113 C114 -1.8(11)
N1 C1 C2 C3 1.6(11)
C4 C3 C2 C1 0.7(11)
C31 C3 C2 C1 -176.1(7)
C10 C9 C8 C7 2.3(11)
C10 C9 C8 C81 -175.8(7)
C11 C7 C8 C9 -4.5(10)
C6 C7 C8 C9 174.3(7)
C11 C7 C8 C81 173.6(7)
C6 C7 C8 C81 -7.7(11)
C86 C81 C8 C9 -49.1(10)
C82 C81 C8 C9 124.4(8)
C86 C81 C8 C7 132.9(8)
C82 C81 C8 C7 -53.6(10)
C31 C32 C33 C34 1.3(12)
C35 C34 C33 C32 -2.2(13)
C82 C81 C86 C85 0.1(12)
C8 C81 C86 C85 173.7(8)
C86 C81 C82 C83 -0.5(11)
C8 C81 C82 C83 -174.2(6)
C125 C124 C123 C122 1.0(13)
C121 C122 C123 C124 -0.4(12)
C85 C84 C83 C82 -2.1(12)
C81 C82 C83 C84 1.5(11)
C25 C21 C22 C23 0.2(8)
Ru1 C21 C22 C23 61.2(5)
C25 C21 C22 Ru1 -61.0(5)
C24 C23 C22 C21 0.0(8)
Ru1 C23 C22 C21 -61.7(5)
C24 C23 C22 Ru1 61.7(5)
C83 C84 C85 C86 1.7(14)
C81 C86 C85 C84 -0.7(14)
